data_4085227
loop_
_publ_author_name
'M\"uller, Astrid L.'
'Bleith, Tim'
'Roth, Torsten'
'Wadepohl, Hubert'
'Gade, Lutz H.'

_publ_section_title
;
 Iridium Half-Sandwich Complexes with Di- and Tridentate
 Bis(pyridylimino)isoindolato Ligands: Stoichiometric and Catalytic
 Reactivity
;
_journal_issue 11
_journal_name_full Organometallics
_journal_page_first 2326
_journal_paper_doi 10.1021/om501138t
_journal_volume 34
_journal_year 2015
_chemical_formula_moiety 'C28 H25 Cl F2 Ir N5, C H2 Cl2'
_chemical_formula_sum 'C29 H27 Cl3 F2 Ir N5'
_chemical_formula_weight 782.10
_space_group_crystal_system monoclinic
_space_group_IT_number 15
_space_group_name_Hall '-I 2yc'
_space_group_name_H-M_alt 'I 1 2/c 1'
_symmetry_cell_setting monoclinic
_symmetry_Int_Tables_number 15
_symmetry_space_group_name_Hall '-I 2yc'
_symmetry_space_group_name_H-M 'I 1 2/c 1'
_atom_sites_solution_hydrogens geom
_atom_sites_solution_primary iterative
_atom_sites_solution_secondary difmap
_audit_block_code ga_am25
_audit_creation_date 2013-11-27
_audit_update_record 'Wed Nov 27 11:04:20 CET 2013'
_cell_angle_alpha 90
_cell_angle_beta 110.524(7)
_cell_angle_gamma 90
_cell_formula_units_Z 8
_cell_length_a 21.130(9)
_cell_length_b 13.370(5)
_cell_length_c 21.589(9)
_cell_measurement_reflns_used 7674
_cell_measurement_temperature 100(2)
_cell_measurement_theta_max 32.46
_cell_measurement_theta_min 2.32
_cell_volume 5712(4)
_computing_cell_refinement
;
SAINT 8.x (Bruker AXS, 1997-2012). Includes estimated systematic errors
 of the unit cell constants from Monte Carlo simulations.
;
_computing_data_collection 'SMART-5.631 (Bruker AXS, 2003)'
_computing_data_reduction 'SAINT 8.x (Bruker AXS, 1997-2011)'
_computing_molecular_graphics 'Olex2 (Dolomanov et al., 2009)'
_computing_publication_material 'encif (Wadepohl, 2009-13); encifer 1.4 (CCDC, 2011)'
_computing_structure_refinement 'ShelXL (Sheldrick, 2008)'
_computing_structure_solution 'SUPERFLIP (Palatinus, 2007-2009)'
_diffrn_ambient_environment 'perfluoro polyether oil'
_diffrn_ambient_temperature 100(1)
_diffrn_detector 'CCD plate'
_diffrn_detector_area_resol_mean 8.19
_diffrn_detector_type CCD-PXL-KAF2
_diffrn_measured_fraction_theta_full 1.000
_diffrn_measured_fraction_theta_max 0.959
_diffrn_measurement_device 'three-circle diffractometer'
_diffrn_measurement_device_type 'Bruker AXS Smart 1000'
_diffrn_measurement_method '\f- and \w-scans'
_diffrn_measurement_specimen_support 'polyimid foil'
_diffrn_radiation_monochromator graphite
_diffrn_radiation_probe x-ray
_diffrn_radiation_type MoK\a
_diffrn_radiation_wavelength 0.71073
_diffrn_reflns_av_R_equivalents 0.0499
_diffrn_reflns_av_unetI/netI 0.0327
_diffrn_reflns_Laue_measured_fraction_full 1.000
_diffrn_reflns_Laue_measured_fraction_max 0.959
_diffrn_reflns_limit_h_max 31
_diffrn_reflns_limit_h_min -31
_diffrn_reflns_limit_k_max 19
_diffrn_reflns_limit_k_min -20
_diffrn_reflns_limit_l_max 32
_diffrn_reflns_limit_l_min -32
_diffrn_reflns_number 73006
_diffrn_reflns_point_group_measured_fraction_full 1.000
_diffrn_reflns_point_group_measured_fraction_max 0.959
_diffrn_reflns_theta_full 25.242
_diffrn_reflns_theta_max 32.512
_diffrn_reflns_theta_min 1.838
_diffrn_source 'sealed X-Ray tube (Mo)'
_diffrn_source_type 'fine focus tube'
_diffrn_standards_number 0
_exptl_absorpt_coefficient_mu 4.998
_exptl_absorpt_correction_T_max 0.5890
_exptl_absorpt_correction_T_min 0.4350
_exptl_absorpt_correction_type multi-scan
_exptl_absorpt_process_details
;
multi-scan from symmetry-related measurements (Blessing 1995)
SADABS (Sheldrick & Bruker AXS, 2004-2008)
;
_exptl_crystal_colour orange
_exptl_crystal_density_diffrn 1.819
_exptl_crystal_description plate
_exptl_crystal_F_000 3056
_exptl_crystal_size_max 0.26
_exptl_crystal_size_mid 0.13
_exptl_crystal_size_min 0.05
_refine_diff_density_max 1.776
_refine_diff_density_min -0.845
_refine_diff_density_rms 0.145
_refine_ls_extinction_method none
_refine_ls_goodness_of_fit_ref 1.050
_refine_ls_hydrogen_treatment mixed
_refine_ls_matrix_type full
_refine_ls_number_parameters 366
_refine_ls_number_reflns 9917
_refine_ls_number_restraints 0
_refine_ls_restrained_S_all 1.050
_refine_ls_R_factor_all 0.0395
_refine_ls_R_factor_gt 0.0254
_refine_ls_shift/su_max 0.003
_refine_ls_shift/su_mean 0.000
_refine_ls_structure_factor_coef Fsqd
_refine_ls_weighting_details 'w=1/[\s^2^(Fo^2^)+(0.0205P)^2^+18.2422P] where P=(Fo^2^+2Fc^2^)/3'
_refine_ls_weighting_scheme calc
_refine_ls_wR_factor_gt 0.0519
_refine_ls_wR_factor_ref 0.0573
_reflns_Friedel_coverage 0.000
_reflns_number_gt 8148
_reflns_number_total 9917
_reflns_threshold_expression 'I > 2\s(I)'
_cod_data_source_file om501138t_si_003.cif
_cod_data_source_block ga_am25
_cod_depositor_comments 'Adding full bibliography for 4085217--4085232.cif.'
_cod_original_sg_symbol_H-M 'I 2/c'
_cod_database_code 4085227
_audit_block_refno 1911
_audit_block_usercomment AM479_2
_shelxl_version_number 2013-4
_shelx_space_group_comment
;
The symmetry employed for this shelxl refinement is uniquely defined
by the following loop, which should always be used as a source of
symmetry information in preference to the above space-group names.
They are only intended as comments.
;
_shelx_estimated_absorpt_t_max 0.788
_shelx_estimated_absorpt_t_min 0.356
_olex2_refinement_description
;
1. Fixed Uiso
 At 1.2 times of:
  All C(H) groups, All C(H,H) groups
 At 1.5 times of:
  All C(H,H,H) groups
2.a Secondary CH2 refined with riding coordinates:
 C51(H51A,H51B)
2.b Aromatic/amide H refined with riding coordinates:
 C5(H5), C6(H6), C7(H7), C8(H8), C10(H10), C11(H11), C12(H12), C15(H15),
 C16(H16), C17(H17)
2.c Idealised Me refined as rotating group:
 C24(H24A,H24B,H24C), C25(H25A,H25B,H25C), C26(H26A,H26B,H26C), C27(H27A,H27B,
 H27C), C28(H28A,H28B,H28C)
;

loop_
_symmetry_equiv_pos_as_xyz
'x, y, z'
'-x, y, -z+1/2'
'x+1/2, y+1/2, z+1/2'
'-x+1/2, y+1/2, -z+1'
'-x, -y, -z'
'x, -y, z-1/2'
'-x+1/2, -y+1/2, -z+1/2'
'x+1/2, -y+1/2, z'

loop_
_atom_site_label
_atom_site_type_symbol
_atom_site_fract_x
_atom_site_fract_y
_atom_site_fract_z
_atom_site_U_iso_or_equiv
_atom_site_adp_type
_atom_site_occupancy
_atom_site_site_symmetry_order
_atom_site_calc_flag
_atom_site_refinement_flags_posn
Ir Ir 0.80174(2) 0.60237(2) 0.57413(2) 0.01119(3) Uani 1 1 d .
Cl1 Cl 0.75956(3) 0.47893(4) 0.63171(3) 0.01627(11) Uani 1 1 d .
F1 F 0.91836(8) 0.51360(13) 0.68861(7) 0.0231(3) Uani 1 1 d .
F2 F 0.45039(9) 0.36164(15) 0.40082(10) 0.0336(4) Uani 1 1 d .
N1 N 0.75038(10) 0.52668(15) 0.48713(10) 0.0125(4) Uani 1 1 d .
N2 N 0.84647(11) 0.47974(16) 0.45811(10) 0.0148(4) Uani 1 1 d .
N3 N 0.88200(11) 0.50290(16) 0.57706(10) 0.0153(4) Uani 1 1 d .
N4 N 0.63939(11) 0.55652(16) 0.48092(10) 0.0151(4) Uani 1 1 d .
N5 N 0.54195(11) 0.45968(17) 0.43565(10) 0.0180(4) Uani 1 1 d .
C1 C 0.78280(13) 0.49953(17) 0.44570(11) 0.0130(4) Uani 1 1 d .
C2 C 0.73249(13) 0.48928(18) 0.37779(12) 0.0140(4) Uani 1 1 d .
C3 C 0.66887(13) 0.50267(18) 0.38259(11) 0.0137(4) Uani 1 1 d .
C4 C 0.68053(12) 0.52879(17) 0.45278(11) 0.0119(4) Uani 1 1 d .
C5 C 0.74148(14) 0.4729(2) 0.31826(12) 0.0179(5) Uani 1 1 d .
H5 H 0.7852 0.4641 0.3161 0.021 Uiso 1 1 calc R
C6 C 0.68404(15) 0.4700(2) 0.26186(13) 0.0223(6) Uani 1 1 d .
H6 H 0.6884 0.4598 0.2200 0.027 Uiso 1 1 calc R
C7 C 0.61997(15) 0.4816(2) 0.26584(13) 0.0227(6) Uani 1 1 d .
H7 H 0.5813 0.4781 0.2266 0.027 Uiso 1 1 calc R
C8 C 0.61151(14) 0.4984(2) 0.32625(12) 0.0189(5) Uani 1 1 d .
H8 H 0.5678 0.5066 0.3287 0.023 Uiso 1 1 calc R
C9 C 0.89243(13) 0.47102(18) 0.52085(12) 0.0152(4) Uani 1 1 d .
C10 C 0.95388(13) 0.4250(2) 0.52630(14) 0.0201(5) Uani 1 1 d .
H10 H 0.9613 0.4036 0.4875 0.024 Uiso 1 1 calc R
C11 C 1.00356(14) 0.4104(2) 0.58717(15) 0.0231(6) Uani 1 1 d .
H11 H 1.0455 0.3811 0.5902 0.028 Uiso 1 1 calc R
C12 C 0.99179(14) 0.4390(2) 0.64369(14) 0.0228(5) Uani 1 1 d .
H12 H 1.0243 0.4282 0.6865 0.027 Uiso 1 1 calc R
C13 C 0.93092(13) 0.4835(2) 0.63489(13) 0.0181(5) Uani 1 1 d .
C14 C 0.56971(13) 0.55136(19) 0.44904(11) 0.0152(5) Uani 1 1 d .
C15 C 0.53055(14) 0.6379(2) 0.43721(13) 0.0211(5) Uani 1 1 d .
H15 H 0.5512 0.7019 0.4459 0.025 Uiso 1 1 calc R
C16 C 0.46097(15) 0.6285(2) 0.41260(14) 0.0261(6) Uani 1 1 d .
H16 H 0.4334 0.6866 0.4031 0.031 Uiso 1 1 calc R
C17 C 0.43147(14) 0.5350(3) 0.40177(13) 0.0248(6) Uani 1 1 d .
H17 H 0.3839 0.5259 0.3872 0.030 Uiso 1 1 calc R
C18 C 0.47581(14) 0.4555(2) 0.41362(13) 0.0210(5) Uani 1 1 d .
C19 C 0.76196(13) 0.74754(17) 0.53510(12) 0.0142(4) Uani 1 1 d .
C20 C 0.75245(13) 0.73050(18) 0.59679(12) 0.0156(5) Uani 1 1 d .
C21 C 0.81897(14) 0.71944(19) 0.64772(12) 0.0167(5) Uani 1 1 d .
C22 C 0.86819(13) 0.72817(19) 0.61656(12) 0.0172(5) Uani 1 1 d .
C23 C 0.83298(13) 0.74228(18) 0.54598(12) 0.0150(5) Uani 1 1 d .
C24 C 0.70912(14) 0.76932(19) 0.46968(12) 0.0183(5) Uani 1 1 d .
H24A H 0.7120 0.7200 0.4372 0.027 Uiso 1 1 calc GR
H24B H 0.7163 0.8365 0.4552 0.027 Uiso 1 1 calc GR
H24C H 0.6644 0.7658 0.4736 0.027 Uiso 1 1 calc GR
C25 C 0.68616(14) 0.7306(2) 0.60775(14) 0.0201(5) Uani 1 1 d .
H25A H 0.6514 0.7000 0.5696 0.030 Uiso 1 1 calc GR
H25B H 0.6732 0.7996 0.6130 0.030 Uiso 1 1 calc GR
H25C H 0.6905 0.6924 0.6478 0.030 Uiso 1 1 calc GR
C26 C 0.83224(16) 0.7029(2) 0.71987(13) 0.0243(6) Uani 1 1 d .
H26A H 0.7997 0.6544 0.7251 0.036 Uiso 1 1 calc GR
H26B H 0.8275 0.7664 0.7405 0.036 Uiso 1 1 calc GR
H26C H 0.8782 0.6771 0.7412 0.036 Uiso 1 1 calc GR
C27 C 0.94287(15) 0.7275(2) 0.64966(14) 0.0259(6) Uani 1 1 d .
H27A H 0.9546 0.6972 0.6936 0.039 Uiso 1 1 calc GR
H27B H 0.9599 0.7963 0.6541 0.039 Uiso 1 1 calc GR
H27C H 0.9633 0.6886 0.6231 0.039 Uiso 1 1 calc GR
C28 C 0.86445(15) 0.7603(2) 0.49471(13) 0.0212(5) Uani 1 1 d .
H28A H 0.9106 0.7336 0.5103 0.032 Uiso 1 1 calc GR
H28B H 0.8657 0.8324 0.4868 0.032 Uiso 1 1 calc GR
H28C H 0.8376 0.7269 0.4535 0.032 Uiso 1 1 calc GR
Cl11 Cl 0.58595(4) 0.75671(7) 0.28489(5) 0.0412(2) Uani 1 1 d .
Cl12 Cl 0.66583(4) 0.80688(8) 0.20295(4) 0.03822(19) Uani 1 1 d .
C51 C 0.66724(15) 0.7592(2) 0.27983(15) 0.0267(6) Uani 1 1 d .
H51A H 0.6860 0.6906 0.2858 0.032 Uiso 1 1 calc R
H51B H 0.6972 0.8013 0.3160 0.032 Uiso 1 1 calc R

loop_
_atom_site_aniso_label
_atom_site_aniso_U_11
_atom_site_aniso_U_22
_atom_site_aniso_U_33
_atom_site_aniso_U_23
_atom_site_aniso_U_13
_atom_site_aniso_U_12
Ir 0.01378(4) 0.01090(4) 0.00955(4) -0.00002(3) 0.00492(3) -0.00082(3)
Cl1 0.0202(3) 0.0148(3) 0.0166(3) 0.0032(2) 0.0100(2) 0.0003(2)
F1 0.0213(8) 0.0325(9) 0.0139(7) 0.0026(6) 0.0042(6) 0.0037(7)
F2 0.0242(9) 0.0399(11) 0.0386(10) -0.0132(9) 0.0135(8) -0.0139(8)
N1 0.0142(10) 0.0129(9) 0.0115(9) -0.0002(7) 0.0058(8) 0.0004(7)
N2 0.0156(10) 0.0151(10) 0.0153(9) -0.0002(7) 0.0075(8) 0.0003(8)
N3 0.0149(10) 0.0164(10) 0.0147(10) 0.0020(8) 0.0054(8) -0.0008(8)
N4 0.0143(10) 0.0165(10) 0.0142(9) -0.0020(8) 0.0049(8) 0.0010(8)
N5 0.0177(11) 0.0237(11) 0.0132(9) -0.0024(8) 0.0062(8) -0.0026(9)
C1 0.0177(12) 0.0100(10) 0.0130(10) 0.0010(8) 0.0074(9) 0.0002(8)
C2 0.0197(12) 0.0103(10) 0.0131(10) 0.0007(8) 0.0072(9) 0.0001(9)
C3 0.0184(12) 0.0122(10) 0.0110(10) -0.0001(8) 0.0056(9) -0.0005(9)
C4 0.0148(11) 0.0088(10) 0.0122(10) -0.0008(8) 0.0048(9) -0.0014(8)
C5 0.0238(13) 0.0190(12) 0.0149(11) 0.0016(9) 0.0118(10) 0.0027(10)
C6 0.0321(15) 0.0246(13) 0.0120(11) 0.0000(10) 0.0102(11) 0.0038(11)
C7 0.0245(14) 0.0285(14) 0.0118(11) 0.0006(10) 0.0023(10) 0.0012(11)
C8 0.0208(13) 0.0214(13) 0.0145(11) 0.0022(9) 0.0062(10) 0.0015(10)
C9 0.0163(12) 0.0134(11) 0.0177(11) 0.0013(9) 0.0085(9) -0.0006(9)
C10 0.0160(12) 0.0219(12) 0.0257(13) 0.0001(10) 0.0115(11) -0.0001(10)
C11 0.0136(12) 0.0259(14) 0.0301(14) 0.0042(11) 0.0082(11) 0.0033(10)
C12 0.0160(13) 0.0270(14) 0.0218(13) 0.0047(11) 0.0021(10) 0.0024(11)
C13 0.0180(12) 0.0194(12) 0.0172(12) 0.0024(9) 0.0065(10) -0.0004(10)
C14 0.0167(12) 0.0214(12) 0.0088(10) 0.0013(9) 0.0060(9) 0.0007(9)
C15 0.0204(13) 0.0240(13) 0.0205(12) 0.0016(10) 0.0091(11) 0.0053(11)
C16 0.0219(14) 0.0386(17) 0.0185(13) 0.0025(11) 0.0079(11) 0.0128(12)
C17 0.0132(12) 0.0476(18) 0.0126(11) -0.0053(11) 0.0031(10) 0.0033(12)
C18 0.0204(13) 0.0307(15) 0.0131(11) -0.0056(10) 0.0073(10) -0.0053(11)
C19 0.0211(12) 0.0083(10) 0.0142(11) -0.0010(8) 0.0075(9) -0.0005(9)
C20 0.0213(13) 0.0116(10) 0.0165(11) -0.0014(9) 0.0100(10) -0.0012(9)
C21 0.0233(13) 0.0147(11) 0.0128(11) -0.0029(8) 0.0075(10) -0.0035(9)
C22 0.0192(12) 0.0158(11) 0.0155(11) -0.0036(9) 0.0047(10) -0.0054(9)
C23 0.0223(13) 0.0120(10) 0.0116(10) -0.0022(8) 0.0071(9) -0.0049(9)
C24 0.0251(14) 0.0132(11) 0.0164(11) 0.0025(9) 0.0071(10) 0.0012(10)
C25 0.0267(14) 0.0162(12) 0.0235(13) -0.0015(10) 0.0164(11) -0.0011(10)
C26 0.0359(16) 0.0253(14) 0.0137(11) -0.0039(10) 0.0113(11) -0.0041(12)
C27 0.0234(14) 0.0283(15) 0.0218(13) -0.0014(11) 0.0026(11) -0.0072(12)
C28 0.0269(14) 0.0205(13) 0.0207(13) -0.0027(10) 0.0139(11) -0.0068(11)
Cl11 0.0326(4) 0.0327(4) 0.0658(6) 0.0142(4) 0.0266(4) 0.0104(3)
Cl12 0.0251(4) 0.0581(5) 0.0279(4) 0.0021(4) 0.0049(3) -0.0033(4)
C51 0.0221(14) 0.0256(14) 0.0310(15) -0.0013(12) 0.0076(12) 0.0004(11)

loop_
_atom_type_symbol
_atom_type_description
_atom_type_scat_dispersion_real
_atom_type_scat_dispersion_imag
_atom_type_scat_source
C C 0.0033 0.0016 'International Tables Vol C Tables 4.2.6.8 and 6.1.1.4'
H H 0.0000 0.0000 'International Tables Vol C Tables 4.2.6.8 and 6.1.1.4'
Cl Cl 0.1484 0.1585 'International Tables Vol C Tables 4.2.6.8 and 6.1.1.4'
F F 0.0171 0.0103 'International Tables Vol C Tables 4.2.6.8 and 6.1.1.4'
Ir Ir -1.4442 7.9887 'International Tables Vol C Tables 4.2.6.8 and 6.1.1.4'
N N 0.0061 0.0033 'International Tables Vol C Tables 4.2.6.8 and 6.1.1.4'

loop_
_geom_angle_atom_site_label_1
_geom_angle_atom_site_label_2
_geom_angle_atom_site_label_3
_geom_angle
N1 Ir Cl1 87.84(6)
N1 Ir N3 83.17(8)
N1 Ir C19 94.39(9)
N1 Ir C20 116.99(9)
N1 Ir C21 156.36(9)
N1 Ir C22 144.47(9)
N1 Ir C23 106.55(9)
N3 Ir Cl1 89.52(6)
N3 Ir C19 139.88(9)
N3 Ir C20 158.71(9)
N3 Ir C21 119.97(9)
N3 Ir C22 94.60(10)
N3 Ir C23 103.38(9)
C19 Ir Cl1 130.51(7)
C19 Ir C21 65.20(10)
C19 Ir C22 64.92(10)
C20 Ir Cl1 97.57(7)
C20 Ir C19 38.80(9)
C20 Ir C21 39.45(10)
C20 Ir C22 65.21(10)
C21 Ir Cl1 96.52(7)
C21 Ir C22 38.37(9)
C22 Ir Cl1 127.66(7)
C23 Ir Cl1 161.54(7)
C23 Ir C19 38.98(10)
C23 Ir C20 65.82(10)
C23 Ir C21 65.67(9)
C23 Ir C22 39.36(9)
C1 N1 Ir 120.28(17)
C1 N1 C4 109.8(2)
C4 N1 Ir 126.11(15)
C1 N2 C9 123.0(2)
C9 N3 Ir 122.51(17)
C13 N3 Ir 119.58(17)
C13 N3 C9 116.9(2)
C4 N4 C14 121.9(2)
C18 N5 C14 116.5(2)
N1 C1 C2 108.9(2)
N2 C1 N1 130.1(2)
N2 C1 C2 121.0(2)
C3 C2 C1 106.8(2)
C5 C2 C1 130.5(2)
C5 C2 C3 122.7(2)
C2 C3 C4 106.6(2)
C8 C3 C2 119.9(2)
C8 C3 C4 133.2(2)
N1 C4 C3 107.56(19)
N4 C4 N1 121.4(2)
N4 C4 C3 130.9(2)
C2 C5 H5 121.4
C2 C5 C6 117.3(2)
C6 C5 H5 121.4
C5 C6 H6 119.6
C5 C6 C7 120.8(2)
C7 C6 H6 119.6
C6 C7 H7 119.3
C6 C7 C8 121.4(3)
C8 C7 H7 119.3
C3 C8 C7 117.9(2)
C3 C8 H8 121.0
C7 C8 H8 121.0
N2 C9 N3 124.8(2)
N2 C9 C10 115.8(2)
N3 C9 C10 119.4(2)
C9 C10 H10 119.5
C11 C10 C9 121.0(3)
C11 C10 H10 119.5
C10 C11 H11 120.3
C10 C11 C12 119.4(3)
C12 C11 H11 120.3
C11 C12 H12 121.7
C13 C12 C11 116.7(3)
C13 C12 H12 121.7
F1 C13 C12 118.2(2)
N3 C13 F1 115.3(2)
N3 C13 C12 126.5(2)
N4 C14 C15 120.5(2)
N5 C14 N4 117.2(2)
N5 C14 C15 122.1(2)
C14 C15 H15 120.7
C16 C15 C14 118.6(3)
C16 C15 H15 120.7
C15 C16 H16 119.9
C17 C16 C15 120.3(3)
C17 C16 H16 119.9
C16 C17 H17 122.3
C18 C17 C16 115.4(3)
C18 C17 H17 122.3
F2 C18 C17 118.7(3)
N5 C18 F2 114.2(3)
N5 C18 C17 127.1(3)
C20 C19 Ir 69.98(14)
C20 C19 C23 108.6(2)
C20 C19 C24 127.5(2)
C23 C19 Ir 69.62(14)
C23 C19 C24 123.8(2)
C24 C19 Ir 127.13(17)
C19 C20 Ir 71.22(14)
C19 C20 C21 107.8(2)
C19 C20 C25 126.1(2)
C21 C20 Ir 71.01(14)
C21 C20 C25 126.0(2)
C25 C20 Ir 126.22(18)
C20 C21 Ir 69.55(13)
C20 C21 C26 125.4(2)
C22 C21 Ir 71.13(14)
C22 C21 C20 107.8(2)
C22 C21 C26 126.9(2)
C26 C21 Ir 125.25(19)
C21 C22 Ir 70.50(14)
C21 C22 C23 108.3(2)
C21 C22 C27 126.8(2)
C23 C22 Ir 69.02(13)
C23 C22 C27 124.8(2)
C27 C22 Ir 128.1(2)
C19 C23 Ir 71.40(13)
C19 C23 C22 107.4(2)
C19 C23 C28 125.5(2)
C22 C23 Ir 71.62(14)
C22 C23 C28 126.8(2)
C28 C23 Ir 127.71(18)
C19 C24 H24A 109.5
C19 C24 H24B 109.5
C19 C24 H24C 109.5
H24A C24 H24B 109.5
H24A C24 H24C 109.5
H24B C24 H24C 109.5
C20 C25 H25A 109.5
C20 C25 H25B 109.5
C20 C25 H25C 109.5
H25A C25 H25B 109.5
H25A C25 H25C 109.5
H25B C25 H25C 109.5
C21 C26 H26A 109.5
C21 C26 H26B 109.5
C21 C26 H26C 109.5
H26A C26 H26B 109.5
H26A C26 H26C 109.5
H26B C26 H26C 109.5
C22 C27 H27A 109.5
C22 C27 H27B 109.5
C22 C27 H27C 109.5
H27A C27 H27B 109.5
H27A C27 H27C 109.5
H27B C27 H27C 109.5
C23 C28 H28A 109.5
C23 C28 H28B 109.5
C23 C28 H28C 109.5
H28A C28 H28B 109.5
H28A C28 H28C 109.5
H28B C28 H28C 109.5
Cl11 C51 Cl12 111.69(17)
Cl11 C51 H51A 109.3
Cl11 C51 H51B 109.3
Cl12 C51 H51A 109.3
Cl12 C51 H51B 109.3
H51A C51 H51B 107.9

loop_
_geom_bond_atom_site_label_1
_geom_bond_atom_site_label_2
_geom_bond_distance
Ir Cl1 2.4166(8)
Ir N1 2.074(2)
Ir N3 2.139(2)
Ir C19 2.165(2)
Ir C20 2.148(3)
Ir C21 2.168(2)
Ir C22 2.177(3)
Ir C23 2.141(2)
F1 C13 1.339(3)
F2 C18 1.355(3)
N1 C1 1.353(3)
N1 C4 1.401(3)
N2 C1 1.303(3)
N2 C9 1.367(3)
N3 C9 1.375(3)
N3 C13 1.338(3)
N4 C4 1.278(3)
N4 C14 1.391(3)
N5 C14 1.346(3)
N5 C18 1.310(3)
C1 C2 1.485(3)
C2 C3 1.396(3)
C2 C5 1.381(3)
C3 C4 1.489(3)
C3 C8 1.385(4)
C5 H5 0.9500
C5 C6 1.386(4)
C6 H6 0.9500
C6 C7 1.395(4)
C7 H7 0.9500
C7 C8 1.395(4)
C8 H8 0.9500
C9 C10 1.404(4)
C10 H10 0.9500
C10 C11 1.378(4)
C11 H11 0.9500
C11 C12 1.382(4)
C12 H12 0.9500
C12 C13 1.369(4)
C14 C15 1.392(4)
C15 H15 0.9500
C15 C16 1.383(4)
C16 H16 0.9500
C16 C17 1.380(5)
C17 H17 0.9500
C17 C18 1.380(4)
C19 C20 1.433(3)
C19 C23 1.437(4)
C19 C24 1.490(4)
C20 C21 1.457(4)
C20 C25 1.500(4)
C21 C22 1.428(4)
C21 C26 1.499(3)
C22 C23 1.455(3)
C22 C27 1.487(4)
C23 C28 1.497(3)
C24 H24A 0.9800
C24 H24B 0.9800
C24 H24C 0.9800
C25 H25A 0.9800
C25 H25B 0.9800
C25 H25C 0.9800
C26 H26A 0.9800
C26 H26B 0.9800
C26 H26C 0.9800
C27 H27A 0.9800
C27 H27B 0.9800
C27 H27C 0.9800
C28 H28A 0.9800
C28 H28B 0.9800
C28 H28C 0.9800
Cl11 C51 1.759(3)
Cl12 C51 1.768(3)
C51 H51A 0.9900
C51 H51B 0.9900

loop_
_geom_torsion_atom_site_label_1
_geom_torsion_atom_site_label_2
_geom_torsion_atom_site_label_3
_geom_torsion_atom_site_label_4
_geom_torsion
Ir N1 C1 N2 27.4(3)
Ir N1 C1 C2 -155.24(15)
Ir N1 C4 N4 -19.1(3)
Ir N1 C4 C3 156.39(15)
Ir N3 C9 N2 -15.0(3)
Ir N3 C9 C10 165.59(19)
Ir N3 C13 F1 12.4(3)
Ir N3 C13 C12 -165.8(2)
Ir C19 C20 C21 61.97(17)
Ir C19 C20 C25 -121.6(3)
Ir C19 C23 C22 -63.00(17)
Ir C19 C23 C28 123.5(2)
Ir C20 C21 C22 61.18(17)
Ir C20 C21 C26 -119.4(3)
Ir C21 C22 C23 58.82(17)
Ir C21 C22 C27 -123.5(3)
Ir C22 C23 C19 62.85(16)
Ir C22 C23 C28 -123.8(3)
N1 C1 C2 C3 -5.3(3)
N1 C1 C2 C5 172.8(2)
N2 C1 C2 C3 172.3(2)
N2 C1 C2 C5 -9.6(4)
N2 C9 C10 C11 -178.8(2)
N3 C9 C10 C11 0.7(4)
N4 C14 C15 C16 -172.4(2)
N5 C14 C15 C16 1.8(4)
C1 N1 C4 N4 -177.0(2)
C1 N1 C4 C3 -1.5(3)
C1 N2 C9 N3 -15.2(4)
C1 N2 C9 C10 164.2(2)
C1 C2 C3 C4 4.2(3)
C1 C2 C3 C8 179.2(2)
C1 C2 C5 C6 -177.9(2)
C2 C3 C4 N1 -1.9(3)
C2 C3 C4 N4 173.1(3)
C2 C3 C8 C7 -0.7(4)
C2 C5 C6 C7 -0.9(4)
C3 C2 C5 C6 -0.1(4)
C4 N1 C1 N2 -173.2(2)
C4 N1 C1 C2 4.2(3)
C4 N4 C14 N5 67.4(3)
C4 N4 C14 C15 -118.1(3)
C4 C3 C8 C7 172.7(3)
C5 C2 C3 C4 -174.1(2)
C5 C2 C3 C8 0.9(4)
C5 C6 C7 C8 1.2(4)
C6 C7 C8 C3 -0.3(4)
C8 C3 C4 N1 -175.9(3)
C8 C3 C4 N4 -1.0(5)
C9 N2 C1 N1 8.8(4)
C9 N2 C1 C2 -168.2(2)
C9 N3 C13 F1 -178.6(2)
C9 N3 C13 C12 3.2(4)
C9 C10 C11 C12 1.9(4)
C10 C11 C12 C13 -1.9(4)
C11 C12 C13 F1 -178.9(2)
C11 C12 C13 N3 -0.7(4)
C13 N3 C9 N2 176.3(2)
C13 N3 C9 C10 -3.1(3)
C14 N4 C4 N1 -174.7(2)
C14 N4 C4 C3 10.9(4)
C14 N5 C18 F2 179.9(2)
C14 N5 C18 C17 1.0(4)
C14 C15 C16 C17 1.6(4)
C15 C16 C17 C18 -3.4(4)
C16 C17 C18 F2 -176.7(2)
C16 C17 C18 N5 2.2(4)
C18 N5 C14 N4 171.4(2)
C18 N5 C14 C15 -3.0(3)
C19 C20 C21 Ir -62.11(16)
C19 C20 C21 C22 -0.9(3)
C19 C20 C21 C26 178.5(2)
C20 C19 C23 Ir 59.31(17)
C20 C19 C23 C22 -3.7(3)
C20 C19 C23 C28 -177.2(2)
C20 C21 C22 Ir -60.17(17)
C20 C21 C22 C23 -1.3(3)
C20 C21 C22 C27 176.3(2)
C21 C22 C23 Ir -59.75(18)
C21 C22 C23 C19 3.1(3)
C21 C22 C23 C28 176.5(2)
C23 C19 C20 Ir -59.09(17)
C23 C19 C20 C21 2.9(3)
C23 C19 C20 C25 179.3(2)
C24 C19 C20 Ir 122.0(2)
C24 C19 C20 C21 -176.0(2)
C24 C19 C20 C25 0.4(4)
C24 C19 C23 Ir -121.8(2)
C24 C19 C23 C22 175.2(2)
C24 C19 C23 C28 1.8(4)
C25 C20 C21 Ir 121.5(2)
C25 C20 C21 C22 -177.3(2)
C25 C20 C21 C26 2.1(4)
C26 C21 C22 Ir 120.4(3)
C26 C21 C22 C23 179.2(2)
C26 C21 C22 C27 -3.1(4)
C27 C22 C23 Ir 122.6(3)
C27 C22 C23 C19 -174.6(2)
C27 C22 C23 C28 -1.2(4)
